data_4030498
loop_
_publ_author_name
'Krebs, B.'
'Brommelhaus, A.'
'Kersting, B.'
'Nienhaus, M.'

_publ_section_title
;
 Novel main group thiolates as possible sulfide precursors in CVD.
 Preparation, structures, and properties of Tl(SC6H11) and
 Pb(Sc6H4-p-CH3)2
;
_journal_issue Supp
_journal_name_full 'European Journal of Solid State and Inorganic Chemistry'
_journal_page_first 167
_journal_page_last 170
_journal_volume 29
_journal_year 1992
_chemical_formula_sum 'C6 H11 S Tl'
_chemical_formula_weight 319.60
_space_group_IT_number 14
_symmetry_cell_setting monoclinic
_symmetry_Int_Tables_number 14
_symmetry_space_group_name_Hall '-P 2yn'
_symmetry_space_group_name_H-M 'P 1 21/n 1'
_cell_angle_alpha 90
_cell_angle_beta 92.13(3)
_cell_angle_gamma 90
_cell_formula_units_Z 16
_cell_length_a 9.104(3)
_cell_length_b 28.309(8)
_cell_length_c 11.968(3)
_cell_volume 3082.3(15)
_diffrn_ambient_temperature 150
_diffrn_radiation_probe x-ray
_diffrn_radiation_type MoK\a
_diffrn_radiation_wavelength 0.71019
_exptl_absorpt_coefficient_mu 2.134
_exptl_crystal_density_diffrn 2.75
_exptl_crystal_density_meas 2.73
_refine_ls_number_parameters 290
_refine_ls_number_reflns 5792
_refine_ls_R_factor_gt 0.0323
_refine_ls_wR_factor_gt 0.0459
_cod_data_source_file EJSSIC-1992-29-Suppl-167-180-1.cif
_cod_data_source_block C6H11STl
_cod_original_sg_symbol_H-M 'P 21/n'
_cod_database_code 4030498

loop_
_symmetry_equiv_pos_site_id
_symmetry_equiv_pos_as_xyz
1 x,y,z
2 1/2-x,1/2+y,1/2-z
3 -x,-y,-z
4 1/2+x,1/2-y,1/2+z

loop_
_atom_site_label
_atom_site_type_symbol
_atom_site_thermal_displace_type
_atom_site_fract_x
_atom_site_fract_y
_atom_site_fract_z
_atom_site_occupancy
_atom_site_U_iso_or_equiv
Tl1 Tl Uiso 0.20837(3) 0.20954(1) 0.48891(3) 1.000 0.0214(1)
Tl2 Tl Uiso 0.52915(3) 0.26371(1) 0.68974(2) 1.000 0.0228(1)
Tl3 Tl Uiso 0.82613(3) 0.27774(1) 0.44614(2) 1.000 0.0205(1)
Tl4 Tl Uiso -0.04314(3) 0.24813(1) 0.72738(2) 1.000 0.0223(1)
S1 S Uiso 0.2139(2) 0.29040(8) 0.62743(17) 1.000 0.0211(6)
S2 S Uiso 0.6389(2) 0.33926(8) 0.56165(16) 1.000 0.0228(6)
S3 S Uiso 0.2065(2) 0.18573(7) 0.72731(16) 1.000 0.0206(6)
S4 S Uiso 0.5458(2) 0.22388(7) 0.45880(16) 1.000 0.0202(6)
C11 C Uiso 0.1864(8) 0.3404(3) 0.5315(6) 1.000 0.020(2)
C12 C Uiso 0.2613(9) 0.3325(3) 0.4232(7) 1.000 0.026(2)
C13 C Uiso 0.2490(9) 0.3758(4) 0.3467(7) 1.000 0.031(3)
C14 C Uiso 0.3011(10) 0.4200(4) 0.4025(9) 1.000 0.040(3)
C15 C Uiso 0.2222(10) 0.4283(4) 0.5112(8) 1.000 0.034(3)
C16 C Uiso 0.2372(9) 0.3869(3) 0.5875(7) 1.000 0.026(2)
C21 C Uiso 0.7369(8) 0.3738(3) 0.6713(6) 1.000 0.021(2)
C22 C Uiso 0.6307(9) 0.3937(4) 0.7539(7) 1.000 0.029(3)
C23 C Uiso 0.7091(9) 0.4231(4) 0.8445(7) 1.000 0.029(3)
C24 C Uiso 0.7956(9) 0.4633(3) 0.7924(7) 1.000 0.028(2)
C25 C Uiso 0.9030(10) 0.4434(4) 0.7102(7) 1.000 0.036(3)
C26 C Uiso 0.8258(9) 0.4130(4) 0.6202(7) 1.000 0.032(3)
C31 C Uiso 0.1678(8) 0.1233(3) 0.7531(6) 1.000 0.017(2)
C32 C Uiso 0.3040(8) 0.0988(3) 0.8042(7) 1.000 0.024(2)
C33 C Uiso 0.2727(10) 0.0469(3) 0.8265(8) 1.000 0.032(3)
C34 C Uiso 0.2204(9) 0.0208(4) 0.7203(8) 1.000 0.033(3)
C35 C Uiso 0.0859(9) 0.0456(3) 0.6672(7) 1.000 0.029(3)
C36 C Uiso 0.1154(9) 0.0983(3) 0.6469(6) 1.000 0.024(2)
C41 C Uiso 0.5916(8) 0.1602(3) 0.4482(6) 1.000 0.021(2)
C42 C Uiso 0.7908(9) 0.0997(3) 0.4258(8) 1.000 0.029(3)
C43 C Uiso 0.7558(8) 0.1526(3) 0.4333(7) 1.000 0.023(2)
C44 C Uiso 0.7375(8) 0.0712(3) 0.5246(6) 1.000 0.024(2)
C45 C Uiso 0.5741(9) 0.0801(3) 0.5388(8) 1.000 0.030(3)
C46 C Uiso 0.5403(8) 0.1331(3) 0.5473(7) 1.000 0.026(2)

loop_
_atom_type_symbol
_atom_type_description
_atom_type_scat_dispersion_real
_atom_type_scat_dispersion_imag
_atom_type_scat_source
C C 0.0033 0.0016 ' International Tables Vol C Tables 4.2.6.8 and 6.1.1.4'
S S 0.1246 0.1234 ' International Tables Vol C Tables 4.2.6.8 and 6.1.1.4'
Tl Tl -2.8358 9.6688 ' International Tables Vol C Tables 4.2.6.8 and 6.1.1.4'

loop_
_geom_angle_atom_site_label_1
_geom_angle_atom_site_label_2
_geom_angle_atom_site_label_3
_geom_angle
_geom_angle_site_symmetry_1
_geom_angle_site_symmetry_3
_geom_angle_publ_flag
S1 Tl1 S3 67.42(7) . . yes
S1 Tl2 S2 91.63(6) . . yes
S1 Tl2 S4 86.95(6) . . yes
S2 Tl2 S4 75.76(6) . . yes
S2 Tl3 S4 75.99(6) . . yes
S2 Tl3 S3 90.50(6) . 4_554 yes
S3 Tl3 S4 86.37(6) 4_554 . yes
S1 Tl4 S3 66.86(6) . . yes
S1 Tl4 S4 94.47(6) . 4_455 yes
S3 Tl4 S4 88.63(6) . 4_455 yes
Tl1 S1 Tl2 86.48(6) . . yes
Tl1 S1 Tl4 84.92(7) . . yes
Tl1 S1 C11 105.0(3) . . yes
Tl2 S1 Tl4 124.18(8) . . yes
Tl2 S1 C11 116.9(2) . . yes
Tl4 S1 C11 118.6(2) . . yes
Tl2 S2 Tl3 91.76(7) . . yes
Tl2 S2 C21 100.8(3) . . yes
Tl3 S2 C21 113.0(2) . . yes
Tl1 S3 Tl4 83.82(6) . . yes
Tl1 S3 C31 113.2(2) . . yes
Tl1 S3 Tl3 139.40(8) . 4_455 yes
Tl4 S3 C31 115.8(2) . . yes
Tl3 S3 Tl4 92.84(6) 4_455 . yes
Tl3 S3 C31 104.7(2) 4_455 . yes
Tl2 S4 Tl3 85.82(6) . . yes
Tl2 S4 C41 116.6(2) . . yes
Tl2 S4 Tl4 137.76(8) . 4_554 yes
Tl3 S4 C41 107.4(2) . . yes
Tl3 S4 Tl4 91.17(6) . 4_554 yes
Tl4 S4 C41 104.5(2) 4_554 . yes
S1 C11 C12 111.7(6) . . yes
S1 C11 C16 110.8(5) . . yes
C12 C11 C16 111.3(7) . . no
C11 C12 C13 111.8(7) . . no
C12 C13 C14 112.9(7) . . no
C13 C14 C15 111.1(8) . . no
C14 C15 C16 111.5(9) . . no
C11 C16 C15 112.7(7) . . no
S2 C21 C22 111.0(5) . . yes
S2 C21 C26 110.7(5) . . yes
C22 C21 C26 110.7(8) . . no
C21 C22 C23 111.9(7) . . no
C22 C23 C24 110.6(7) . . no
C23 C24 C25 110.0(8) . . no
C24 C25 C26 112.0(7) . . no
C21 C26 C25 111.5(7) . . no
S3 C31 C32 110.3(5) . . yes
S3 C31 C36 111.5(5) . . yes
C32 C31 C36 110.4(7) . . no
C31 C32 C33 110.7(7) . . no
C32 C33 C34 112.0(8) . . no
C33 C34 C35 110.1(8) . . no
C34 C35 C36 111.7(7) . . no
C31 C36 C35 111.8(6) . . no
S4 C41 C43 111.6(6) . . yes
S4 C41 C46 111.4(5) . . yes
C43 C41 C46 110.8(6) . . no
C43 C42 C44 113.5(7) . . no
C41 C43 C42 110.5(7) . . no
C42 C44 C45 109.8(7) . . no
C44 C45 C46 111.6(7) . . no
C41 C46 C45 112.2(7) . . no

loop_
_geom_bond_atom_site_label_1
_geom_bond_atom_site_label_2
_geom_bond_distance
_geom_bond_site_symmetry_2
_geom_bond_publ_flag
Tl1 S1 2.826(2) . yes
Tl1 S3 2.932(2) . yes
Tl2 S1 3.034(2) . yes
Tl2 S2 2.835(2) . yes
Tl2 S4 2.994(2) . yes
Tl3 S2 2.833(2) . yes
Tl3 S4 2.982(2) . yes
Tl3 S3 2.984(2) 4_554 yes
Tl4 S1 2.924(2) . yes
Tl4 S3 2.879(2) . yes
Tl4 S4 2.964(2) 4_455 yes
S1 C11 1.834(8) . yes
S2 C21 1.840(8) . yes
S3 C31 1.831(9) . yes
S4 C41 1.856(9) . yes
C11 C12 1.504(11) . no
C11 C16 1.540(12) . no
C12 C13 1.532(13) . no
C13 C14 1.488(15) . no
C14 C15 1.527(14) . no
C15 C16 1.489(14) . no
C21 C22 1.517(12) . no
C21 C26 1.516(13) . no
C22 C23 1.523(13) . no
C23 C24 1.530(13) . no
C24 C25 1.521(12) . no
C25 C26 1.529(13) . no
C31 C32 1.529(11) . no
C31 C36 1.516(11) . no
C32 C33 1.522(12) . no
C33 C34 1.531(14) . no
C34 C35 1.529(12) . no
C35 C36 1.537(12) . no
C41 C43 1.527(10) . no
C41 C46 1.502(11) . no
C42 C43 1.534(12) . no
C42 C44 1.526(12) . no
C44 C45 1.525(11) . no
C45 C46 1.536(12) . no

loop_
_geom_torsion_atom_site_label_1
_geom_torsion_atom_site_label_2
_geom_torsion_atom_site_label_3
_geom_torsion_atom_site_label_4
_geom_torsion
_geom_torsion_site_symmetry_1
_geom_torsion_site_symmetry_3
_geom_torsion_site_symmetry_4
_geom_torsion_publ_flag
S3 Tl1 S1 Tl2 72.29(6) . . . no
S3 Tl1 S1 Tl4 -52.50(6) . . . no
S3 Tl1 S1 C11 -170.8(3) . . . no
S1 Tl1 S3 Tl4 53.83(6) . . . no
S1 Tl1 S3 C31 169.3(3) . . . no
S1 Tl1 S3 Tl3 -33.32(10) . . 4_455 no
S2 Tl2 S1 Tl1 107.18(7) . . . no
S2 Tl2 S1 Tl4 -171.40(9) . . . no
S2 Tl2 S1 C11 2.1(3) . . . no
S4 Tl2 S1 Tl1 31.53(6) . . . no
S4 Tl2 S1 Tl4 112.96(9) . . . no
S4 Tl2 S1 C11 -73.5(3) . . . no
S1 Tl2 S2 Tl3 -127.86(6) . . . no
S1 Tl2 S2 C21 118.4(3) . . . no
S4 Tl2 S2 Tl3 -41.42(6) . . . no
S4 Tl2 S2 C21 -155.2(3) . . . no
S1 Tl2 S4 Tl3 131.50(6) . . . no
S1 Tl2 S4 C41 -121.2(3) . . . no
S1 Tl2 S4 Tl4 44.37(11) . . 4_554 no
S2 Tl2 S4 Tl3 39.05(6) . . . no
S2 Tl2 S4 C41 146.4(3) . . . no
S2 Tl2 S4 Tl4 -48.09(10) . . 4_554 no
S4 Tl3 S2 Tl2 41.58(6) . . . no
S4 Tl3 S2 C21 144.0(3) . . . no
S3 Tl3 S2 Tl2 127.71(6) 4_554 . . no
S3 Tl3 S2 C21 -129.8(3) 4_554 . . no
S2 Tl3 S4 Tl2 -39.03(6) . . . no
S2 Tl3 S4 C41 -155.6(3) . . . no
S2 Tl3 S4 Tl4 98.79(7) . . 4_554 no
S3 Tl3 S4 Tl2 -130.45(6) 4_554 . . no
S3 Tl3 S4 C41 112.9(2) 4_554 . . no
S3 Tl3 S4 Tl4 7.37(6) 4_554 . 4_554 no
S2 Tl3 S3 Tl1 -167.33(11) . 4_554 4_554 no
S2 Tl3 S3 Tl4 -83.52(7) . 4_554 4_554 no
S2 Tl3 S3 C31 34.1(3) . 4_554 4_554 no
S4 Tl3 S3 Tl1 -91.41(11) . 4_554 4_554 no
S4 Tl3 S3 Tl4 -7.59(6) . 4_554 4_554 no
S4 Tl3 S3 C31 110.0(3) . 4_554 4_554 no
S3 Tl4 S1 Tl1 54.24(6) . . . no
S3 Tl4 S1 Tl2 -28.00(8) . . . no
S3 Tl4 S1 C11 158.6(3) . . . no
S4 Tl4 S1 Tl1 140.83(6) 4_455 . . no
S4 Tl4 S1 Tl2 58.59(9) 4_455 . . no
S4 Tl4 S1 C11 -114.8(3) 4_455 . . no
S1 Tl4 S3 Tl1 -51.58(6) . . . no
S1 Tl4 S3 C31 -164.4(3) . . . no
S1 Tl4 S3 Tl3 87.82(7) . . 4_455 no
S4 Tl4 S3 Tl1 -147.02(6) 4_455 . . no
S4 Tl4 S3 C31 100.2(3) 4_455 . . no
S4 Tl4 S3 Tl3 -7.63(6) 4_455 . 4_455 no
S1 Tl4 S4 Tl2 -144.11(10) . 4_455 4_455 no
S1 Tl4 S4 Tl3 -59.04(7) . 4_455 4_455 no
S1 Tl4 S4 C41 49.2(3) . 4_455 4_455 no
S3 Tl4 S4 Tl2 -77.45(10) . 4_455 4_455 no
S3 Tl4 S4 Tl3 7.62(6) . 4_455 4_455 no
S3 Tl4 S4 C41 115.9(2) . 4_455 4_455 no
Tl1 S1 C11 C12 -36.3(6) . . . no
Tl1 S1 C11 C16 -161.1(5) . . . no
Tl2 S1 C11 C12 57.4(6) . . . no
Tl2 S1 C11 C16 -67.4(6) . . . no
Tl4 S1 C11 C12 -128.7(5) . . . no
Tl4 S1 C11 C16 106.5(5) . . . no
Tl2 S2 C21 C22 -65.2(6) . . . no
Tl2 S2 C21 C26 171.5(5) . . . no
Tl3 S2 C21 C22 -161.7(5) . . . no
Tl3 S2 C21 C26 74.9(6) . . . no
Tl1 S3 C31 C32 112.0(5) . . . no
Tl1 S3 C31 C36 -11.1(6) . . . no
Tl4 S3 C31 C32 -153.6(4) . . . no
Tl4 S3 C31 C36 83.4(5) . . . no
Tl3 S3 C31 C32 -53.0(5) 4_455 . . no
Tl3 S3 C31 C36 -176.1(5) 4_455 . . no
Tl2 S4 C41 C43 -95.5(5) . . . no
Tl2 S4 C41 C46 29.0(6) . . . no
Tl3 S4 C41 C43 -1.4(6) . . . no
Tl3 S4 C41 C46 123.0(5) . . . no
Tl4 S4 C41 C43 94.5(5) 4_554 . . no
Tl4 S4 C41 C46 -141.1(5) 4_554 . . no
S1 C11 C12 C13 -175.4(6) . . . no
C16 C11 C12 C13 -51.0(9) . . . no
S1 C11 C16 C15 177.8(6) . . . no
C12 C11 C16 C15 52.9(9) . . . no
C11 C12 C13 C14 53.4(9) . . . no
C12 C13 C14 C15 -54.4(10) . . . no
C13 C14 C15 C16 55.0(10) . . . no
C14 C15 C16 C11 -54.3(10) . . . no
S2 C21 C22 C23 -179.1(7) . . . no
C26 C21 C22 C23 -55.8(10) . . . no
S2 C21 C26 C25 177.6(6) . . . no
C22 C21 C26 C25 54.1(9) . . . no
C21 C22 C23 C24 57.2(10) . . . no
C22 C23 C24 C25 -56.4(9) . . . no
C23 C24 C25 C26 55.9(10) . . . no
C24 C25 C26 C21 -55.2(10) . . . no
S3 C31 C32 C33 179.7(6) . . . no
C36 C31 C32 C33 -56.6(9) . . . no
S3 C31 C36 C35 178.7(5) . . . no
C32 C31 C36 C35 55.8(8) . . . no
C31 C32 C33 C34 57.3(9) . . . no
C32 C33 C34 C35 -55.6(9) . . . no
C33 C34 C35 C36 53.9(9) . . . no
C34 C35 C36 C31 -55.1(9) . . . no
S4 C41 C43 C42 179.5(6) . . . no
C46 C41 C43 C42 54.7(9) . . . no
S4 C41 C46 C45 178.7(5) . . . no
C43 C41 C46 C45 -56.4(9) . . . no
C44 C42 C43 C41 -54.7(9) . . . no
C43 C42 C44 C45 53.9(9) . . . no
C42 C44 C45 C46 -53.6(9) . . . no
C44 C45 C46 C41 56.4(9) . . . no
